data_4100754
loop_
_publ_author_name
'Mark J. Sarsfield'
'Madeleine Helliwell'

_publ_contact_author
;
    Madeleine Helliwell
;
_publ_section_title
;
Extending the Chemistry of the Uranyl Ion: Lewis Acid Coordination to a
UO Oxygen
;
_journal_name_full 'Journal of the American Chemical Society'
_journal_page_first 1036
_journal_page_last 1037
_journal_paper_doi 10.1021/ja039101y
_journal_volume 126
_journal_year 2004
_chemical_formula_sum 'C54.5 H58.5 B F15 N4 O2 Si4 U'
_chemical_formula_weight 1447.75
_space_group_IT_number 2
_space_group_name_Hall '-P 1'
_space_group_name_H-M_alt 'P -1'
_symmetry_cell_setting triclinic
_symmetry_space_group_name_Hall '-P 1'
_symmetry_space_group_name_H-M 'P -1'
_cell_angle_alpha 112.0950(10)
_cell_angle_beta 93.2460(10)
_cell_angle_gamma 112.4540(10)
_cell_formula_units_Z 2
_cell_length_a 13.4316(10)
_cell_length_b 15.6084(12)
_cell_length_c 17.2314(13)
_cell_measurement_temperature 100(2)
_cell_volume 3007.6(4)
_diffrn_ambient_temperature 100(2)
_exptl_crystal_density_diffrn 1.599
_cod_depositor_comments
;
The following automatic conversions were performed:
'_symmetry_cell_setting' value 'Triclinic' changed to 'triclinic'
according to '/home/saulius/struct/CIF-dictionaries/cif_core.dic'
dictionary named 'cif_core.dic' version 2.4.1 from 2010-06-29.

Automatic conversion script
Id: cif_fix_enum 1527 2010-12-29 10:47:43Z saulius 
;
_cod_original_formula_sum 'C54.50 H58.50 B F15 N4 O2 Si4 U'
_cod_database_code 4100754

loop_
_symmetry_equiv_pos_as_xyz
'x, y, z'
'-x, -y, -z'

loop_
_atom_site_label
_atom_site_type_symbol
_atom_site_fract_x
_atom_site_fract_y
_atom_site_fract_z
_atom_site_U_iso_or_equiv
_atom_site_adp_type
_atom_site_occupancy
_atom_site_symmetry_multiplicity
_atom_site_calc_flag
_atom_site_refinement_flags
_atom_site_disorder_assembly
_atom_site_disorder_group
U1 U 0.873740(13) 0.553462(12) 0.702456(10) 0.01418(6) Uani 1 1 d U . .
O1 O 0.7711(3) 0.6019(2) 0.75021(19) 0.0180(6) Uani 1 1 d U . .
O2 O 0.9718(3) 0.5130(2) 0.6567(2) 0.0205(6) Uani 1 1 d U . .
N1 N 0.9220(3) 0.6666(3) 0.6376(2) 0.0188(7) Uani 1 1 d U . .
N2 N 1.0198(3) 0.7254(3) 0.7750(2) 0.0188(7) Uani 1 1 d U . .
N3 N 0.7233(3) 0.3896(3) 0.6189(2) 0.0187(7) Uani 1 1 d U . .
N4 N 0.8326(3) 0.4144(3) 0.7390(2) 0.0184(7) Uani 1 1 d U . .
Si1 Si 0.90059(11) 0.64207(10) 0.52770(8) 0.0218(3) Uani 1 1 d U . .
Si2 Si 1.12742(11) 0.80623(10) 0.87009(9) 0.0223(3) Uani 1 1 d U . .
Si3 Si 0.59892(10) 0.33107(10) 0.53951(8) 0.0193(3) Uani 1 1 d U . .
Si4 Si 0.91499(11) 0.38793(10) 0.80223(8) 0.0206(3) Uani 1 1 d U . .
C1 C 1.0077(4) 0.7382(3) 0.7032(3) 0.0180(7) Uani 1 1 d U . .
C2 C 1.0884(4) 0.8312(4) 0.6950(3) 0.0230(9) Uani 1 1 d U . .
C3 C 1.0537(5) 0.9023(4) 0.6886(3) 0.0285(10) Uani 1 1 d U . .
H3 H 0.9806 0.8914 0.6883 0.034 Uiso 1 1 calc R . .
C4 C 1.1268(6) 0.9886(4) 0.6827(4) 0.0403(12) Uani 1 1 d U . .
H4 H 1.1040 1.0371 0.6806 0.048 Uiso 1 1 calc R . .
C5 C 1.2343(6) 1.0028(5) 0.6799(4) 0.0485(14) Uani 1 1 d U . .
H5 H 1.2837 1.0606 0.6753 0.058 Uiso 1 1 calc R . .
C6 C 1.2690(5) 0.9311(5) 0.6841(4) 0.0469(14) Uani 1 1 d U . .
H6 H 1.3414 0.9411 0.6821 0.056 Uiso 1 1 calc R . .
C7 C 1.1961(4) 0.8446(4) 0.6913(4) 0.0323(11) Uani 1 1 d U . .
H7 H 1.2191 0.7963 0.6936 0.039 Uiso 1 1 calc R . .
C8 C 0.7954(5) 0.6839(4) 0.5030(3) 0.0317(11) Uani 1 1 d U . .
H8A H 0.7279 0.6483 0.5166 0.048 Uiso 1 1 calc R . .
H8B H 0.7814 0.6685 0.4429 0.048 Uiso 1 1 calc R . .
H8C H 0.8224 0.7566 0.5368 0.048 Uiso 1 1 calc R . .
C9 C 0.8471(4) 0.5005(4) 0.4694(3) 0.0265(10) Uani 1 1 d U . .
H9A H 0.9050 0.4811 0.4781 0.040 Uiso 1 1 calc R . .
H9B H 0.8221 0.4793 0.4090 0.040 Uiso 1 1 calc R . .
H9C H 0.7863 0.4680 0.4910 0.040 Uiso 1 1 calc R . .
C10 C 1.0276(4) 0.7020(4) 0.4933(3) 0.0296(11) Uani 1 1 d U . .
H10A H 1.0515 0.7749 0.5170 0.044 Uiso 1 1 calc R . .
H10B H 1.0118 0.6741 0.4315 0.044 Uiso 1 1 calc R . .
H10C H 1.0851 0.6880 0.5134 0.044 Uiso 1 1 calc R . .
C11 C 1.0753(5) 0.7813(4) 0.9604(3) 0.0336(12) Uani 1 1 d U . .
H11A H 1.0167 0.8019 0.9709 0.050 Uiso 1 1 calc R . .
H11B H 1.1346 0.8198 1.0112 0.050 Uiso 1 1 calc R . .
H11C H 1.0477 0.7093 0.9458 0.050 Uiso 1 1 calc R . .
C12 C 1.2448(4) 0.7711(4) 0.8556(4) 0.0327(11) Uani 1 1 d U . .
H12A H 1.2174 0.6979 0.8340 0.049 Uiso 1 1 calc R . .
H12B H 1.2970 0.8040 0.9100 0.049 Uiso 1 1 calc R . .
H12C H 1.2807 0.7932 0.8154 0.049 Uiso 1 1 calc R . .
C13 C 1.1701(4) 0.9452(4) 0.9012(4) 0.0312(11) Uani 1 1 d U . .
H13A H 1.2070 0.9640 0.8600 0.047 Uiso 1 1 calc R . .
H13B H 1.2196 0.9850 0.9573 0.047 Uiso 1 1 calc R . .
H13C H 1.1058 0.9582 0.9024 0.047 Uiso 1 1 calc R . .
C14 C 0.7509(4) 0.3508(3) 0.6697(3) 0.0186(8) Uani 1 1 d U . .
C15 C 0.6937(4) 0.2381(4) 0.6471(3) 0.0229(9) Uani 1 1 d U . .
C16 C 0.7036(4) 0.1673(4) 0.5735(3) 0.0287(10) Uani 1 1 d U . .
H16 H 0.7423 0.1894 0.5364 0.034 Uiso 1 1 calc R . .
C17 C 0.6561(5) 0.0632(4) 0.5548(4) 0.0391(12) Uani 1 1 d U . .
H17 H 0.6637 0.0160 0.5058 0.047 Uiso 1 1 calc R . .
C18 C 0.5984(5) 0.0312(4) 0.6090(4) 0.0455(13) Uani 1 1 d U . .
H18 H 0.5666 -0.0382 0.5968 0.055 Uiso 1 1 calc R . .
C19 C 0.5865(5) 0.1014(5) 0.6825(4) 0.0441(13) Uani 1 1 d U . .
H19 H 0.5464 0.0785 0.7186 0.053 Uiso 1 1 calc R . .
C20 C 0.6341(4) 0.2050(4) 0.7020(4) 0.0325(11) Uani 1 1 d U . .
H20 H 0.6264 0.2519 0.7511 0.039 Uiso 1 1 calc R . .
C21 C 0.4796(4) 0.2457(4) 0.5667(3) 0.0260(10) Uani 1 1 d U . .
H21A H 0.4847 0.1825 0.5551 0.039 Uiso 1 1 calc R . .
H21B H 0.4115 0.2314 0.5323 0.039 Uiso 1 1 calc R . .
H21C H 0.4814 0.2793 0.6266 0.039 Uiso 1 1 calc R . .
C22 C 0.6117(4) 0.2553(4) 0.4305(3) 0.0268(10) Uani 1 1 d U . .
H22A H 0.6745 0.2979 0.4167 0.040 Uiso 1 1 calc R . .
H22B H 0.5457 0.2316 0.3885 0.040 Uiso 1 1 calc R . .
H22C H 0.6216 0.1974 0.4300 0.040 Uiso 1 1 calc R . .
C23 C 0.5706(4) 0.4387(4) 0.5387(3) 0.0265(10) Uani 1 1 d U . .
H23A H 0.5512 0.4701 0.5914 0.040 Uiso 1 1 calc R . .
H23B H 0.5104 0.4126 0.4908 0.040 Uiso 1 1 calc R . .
H23C H 0.6355 0.4888 0.5336 0.040 Uiso 1 1 calc R . .
C24 C 0.9291(5) 0.2685(4) 0.7399(3) 0.0285(11) Uani 1 1 d U . .
H24A H 0.8609 0.2098 0.7289 0.043 Uiso 1 1 calc R . .
H24B H 0.9879 0.2664 0.7725 0.043 Uiso 1 1 calc R . .
H24C H 0.9457 0.2674 0.6862 0.043 Uiso 1 1 calc R . .
C25 C 0.8593(5) 0.3817(4) 0.8969(3) 0.0346(12) Uani 1 1 d U . .
H25A H 0.8501 0.4428 0.9275 0.052 Uiso 1 1 calc R . .
H25B H 0.9100 0.3763 0.9344 0.052 Uiso 1 1 calc R . .
H25C H 0.7890 0.3227 0.8780 0.052 Uiso 1 1 calc R . .
C26 C 1.0530(4) 0.4993(4) 0.8367(3) 0.0296(11) Uani 1 1 d U . .
H26A H 1.0853 0.4958 0.7880 0.044 Uiso 1 1 calc R . .
H26B H 1.1003 0.4979 0.8796 0.044 Uiso 1 1 calc R . .
H26C H 1.0448 0.5620 0.8604 0.044 Uiso 1 1 calc R . .
C27 C 0.5808(4) 0.5894(4) 0.7758(3) 0.0233(8) Uani 1 1 d U . .
C28 C 0.4966(4) 0.6172(4) 0.7637(3) 0.0276(9) Uani 1 1 d U . .
C29 C 0.3850(4) 0.5519(5) 0.7456(4) 0.0363(11) Uani 1 1 d U . .
C30 C 0.3520(4) 0.4547(5) 0.7418(4) 0.0403(11) Uani 1 1 d U . .
C31 C 0.4314(5) 0.4242(4) 0.7546(4) 0.0369(11) Uani 1 1 d U . .
C32 C 0.5432(4) 0.4909(4) 0.7715(3) 0.0264(9) Uani 1 1 d U . .
C33 C 0.7492(4) 0.6883(3) 0.9070(3) 0.0198(8) Uani 1 1 d U . .
C34 C 0.7107(4) 0.7470(4) 0.9675(3) 0.0223(9) Uani 1 1 d U . .
C35 C 0.7301(4) 0.7679(4) 1.0537(3) 0.0277(9) Uani 1 1 d U . .
C36 C 0.7915(5) 0.7293(4) 1.0834(3) 0.0331(10) Uani 1 1 d U . .
C37 C 0.8314(5) 0.6687(4) 1.0257(3) 0.0339(11) Uani 1 1 d U . .
C38 C 0.8098(4) 0.6497(4) 0.9403(3) 0.0268(10) Uani 1 1 d U . .
C39 C 0.7572(4) 0.7687(4) 0.7904(3) 0.0199(8) Uani 1 1 d U . .
C40 C 0.7132(4) 0.7667(4) 0.7134(3) 0.0237(9) Uani 1 1 d U . .
C41 C 0.7459(5) 0.8525(4) 0.6970(3) 0.0313(10) Uani 1 1 d U . .
C42 C 0.8271(5) 0.9442(4) 0.7562(4) 0.0310(10) Uani 1 1 d U . .
C43 C 0.8762(4) 0.9499(4) 0.8315(3) 0.0240(9) Uani 1 1 d U . .
C44 C 0.8411(4) 0.8638(4) 0.8464(3) 0.0200(8) Uani 1 1 d U . .
B1 B 0.7145(4) 0.6638(4) 0.8063(3) 0.0197(8) Uani 1 1 d U . .
F1 F 0.5188(3) 0.7119(2) 0.7712(2) 0.0355(7) Uani 1 1 d U . .
F2 F 0.3073(3) 0.5835(3) 0.7345(2) 0.0514(10) Uani 1 1 d U . .
F3 F 0.2446(3) 0.3921(3) 0.7261(2) 0.0550(10) Uani 1 1 d U . .
F4 F 0.4024(3) 0.3311(3) 0.7545(2) 0.0483(9) Uani 1 1 d U . .
F5 F 0.6162(2) 0.4563(2) 0.78671(19) 0.0303(7) Uani 1 1 d U . .
F6 F 0.6496(2) 0.7880(2) 0.94294(18) 0.0284(6) Uani 1 1 d U . .
F7 F 0.6886(3) 0.8246(2) 1.10883(19) 0.0359(7) Uani 1 1 d U . .
F8 F 0.8116(3) 0.7477(3) 1.1667(2) 0.0516(10) Uani 1 1 d U . .
F9 F 0.8919(4) 0.6296(3) 1.0532(2) 0.0540(10) Uani 1 1 d U . .
F10 F 0.8529(3) 0.5901(2) 0.88774(19) 0.0369(8) Uani 1 1 d U . .
F11 F 0.6353(2) 0.6780(2) 0.65121(18) 0.0312(7) Uani 1 1 d U . .
F12 F 0.6957(3) 0.8457(3) 0.6235(2) 0.0446(9) Uani 1 1 d U . .
F13 F 0.8601(3) 1.0280(2) 0.7406(2) 0.0437(8) Uani 1 1 d U . .
F14 F 0.9596(3) 1.0389(2) 0.8886(2) 0.0335(7) Uani 1 1 d U . .
F15 F 0.8938(2) 0.8768(2) 0.92198(17) 0.0261(6) Uani 1 1 d U . .
C1S C -0.0620(6) 0.0417(5) 0.5491(4) 0.0430(13) Uani 1 1 d U . .
H1S H -0.1037 0.0699 0.5821 0.052 Uiso 1 1 calc R . .
C2S C 0.0470(6) 0.1030(5) 0.5560(4) 0.0453(13) Uani 1 1 d U . .
H2S H 0.0787 0.1725 0.5939 0.054 Uiso 1 1 calc R . .
C3S C 0.1097(6) 0.0619(5) 0.5068(4) 0.0431(13) Uani 1 1 d U . .
H3S H 0.1832 0.1036 0.5113 0.052 Uiso 1 1 calc R . .
C4S C 0.3645(11) 0.6095(12) 0.9660(7) 0.060(3) Uani 0.50 1 d PU . .
H4S1 H 0.3394 0.6570 1.0025 0.090 Uiso 0.50 1 calc PR . .
H4S2 H 0.3018 0.5485 0.9258 0.090 Uiso 0.50 1 calc PR . .
H4S3 H 0.4121 0.6406 0.9352 0.090 Uiso 0.50 1 calc PR . .
C5S C 0.4207(10) 0.5848(10) 1.0147(7) 0.053(3) Uani 0.50 1 d PU . .
H5S1 H 0.3709 0.5562 1.0464 0.063 Uiso 0.50 1 calc PR . .
H5S2 H 0.4802 0.6486 1.0569 0.063 Uiso 0.50 1 calc PR . .
C6S C 0.4688(9) 0.5157(9) 0.9766(6) 0.047(3) Uani 0.50 1 d PU . .
H6S1 H 0.5174 0.5449 0.9446 0.057 Uiso 0.50 1 calc PR . .
H6S2 H 0.4085 0.4528 0.9342 0.057 Uiso 0.50 1 calc PR . .
C7S C 0.6840(6) 0.0675(7) 0.8656(7) 0.056(3) Uani 0.50 1 d PGU A 1
H7S H 0.7586 0.0829 0.8686 0.067 Uiso 0.50 1 calc PR A 1
C8S C 0.6040(7) -0.0335(6) 0.8213(6) 0.054(2) Uani 0.50 1 d PGU A 1
H8S H 0.6251 -0.0858 0.7947 0.065 Uiso 0.50 1 calc PR A 1
C9S C 0.4925(7) -0.0566(6) 0.8168(6) 0.064(3) Uani 0.50 1 d PGU A 1
H9S H 0.4390 -0.1242 0.7871 0.077 Uiso 0.50 1 calc PR A 1
C10S C 0.4610(6) 0.0215(8) 0.8566(7) 0.064(3) Uani 0.50 1 d PGU A 1
H10S H 0.3864 0.0061 0.8536 0.077 Uiso 0.50 1 calc PR A 1
C11S C 0.5410(8) 0.1226(7) 0.9009(6) 0.058(3) Uani 0.50 1 d PGU A 1
H11S H 0.5199 0.1748 0.9275 0.070 Uiso 0.50 1 calc PR A 1
C12S C 0.6524(7) 0.1456(6) 0.9054(6) 0.053(2) Uani 0.50 1 d PGU A 1
H12S H 0.7059 0.2132 0.9351 0.064 Uiso 0.50 1 calc PR A 1
C7T C 0.6339(8) 0.0491(8) 0.8567(6) 0.057(2) Uani 0.50 1 d PGU B 2
H7T H 0.6834 0.0625 0.8225 0.068 Uiso 0.50 1 calc PR B 2
C8T C 0.6111(7) -0.0350(7) 0.8751(6) 0.056(2) Uani 0.50 1 d PGU B 2
H8T H 0.6453 -0.0778 0.8531 0.068 Uiso 0.50 1 calc PR B 2
C9T C 0.5370(7) -0.0552(6) 0.9262(6) 0.053(2) Uani 0.50 1 d PGU B 2
H9T H 0.5218 -0.1114 0.9385 0.064 Uiso 0.50 1 calc PR B 2
C10T C 0.4859(7) 0.0088(7) 0.9590(6) 0.053(2) Uani 0.50 1 d PGU B 2
H10T H 0.4364 -0.0047 0.9932 0.064 Uiso 0.50 1 calc PR B 2
C11T C 0.5087(8) 0.0929(7) 0.9407(6) 0.054(2) Uani 0.50 1 d PGU B 2
H11T H 0.4745 0.1357 0.9626 0.065 Uiso 0.50 1 calc PR B 2
C12T C 0.5827(8) 0.1130(7) 0.8895(7) 0.055(2) Uani 0.50 1 d PGU B 2
H12T H 0.5980 0.1693 0.8773 0.066 Uiso 0.50 1 calc PR B 2

loop_
_atom_site_aniso_label
_atom_site_aniso_U_11
_atom_site_aniso_U_22
_atom_site_aniso_U_33
_atom_site_aniso_U_23
_atom_site_aniso_U_13
_atom_site_aniso_U_12
U1 0.01468(9) 0.01207(9) 0.01595(9) 0.00607(6) 0.00258(6) 0.00609(6)
O1 0.0183(14) 0.0167(14) 0.0188(15) 0.0068(12) 0.0034(12) 0.0086(12)
O2 0.0203(15) 0.0189(15) 0.0257(17) 0.0108(13) 0.0083(13) 0.0103(13)
N1 0.0195(18) 0.0183(16) 0.0207(15) 0.0105(13) 0.0039(12) 0.0081(13)
N2 0.0182(16) 0.0153(14) 0.0216(15) 0.0079(13) 0.0027(13) 0.0064(12)
N3 0.0176(15) 0.0149(14) 0.0205(17) 0.0061(13) 0.0012(13) 0.0060(12)
N4 0.0219(17) 0.0169(16) 0.0208(17) 0.0104(14) 0.0062(12) 0.0103(13)
Si1 0.0257(7) 0.0211(7) 0.0197(6) 0.0117(5) 0.0051(5) 0.0085(6)
Si2 0.0193(6) 0.0201(7) 0.0226(7) 0.0044(5) 0.0000(5) 0.0090(5)
Si3 0.0172(6) 0.0159(6) 0.0202(6) 0.0048(5) -0.0006(5) 0.0062(5)
Si4 0.0263(7) 0.0200(7) 0.0198(6) 0.0104(5) 0.0032(5) 0.0129(6)
C1 0.0179(18) 0.0144(15) 0.0230(17) 0.0075(15) 0.0065(14) 0.0085(13)
C2 0.028(2) 0.0173(19) 0.023(2) 0.0099(17) 0.0097(18) 0.0072(16)
C3 0.041(3) 0.020(2) 0.028(2) 0.013(2) 0.009(2) 0.0139(19)
C4 0.065(3) 0.022(2) 0.034(3) 0.015(2) 0.018(3) 0.015(2)
C5 0.061(3) 0.023(3) 0.045(3) 0.015(2) 0.026(3) 0.001(2)
C6 0.038(3) 0.030(3) 0.051(3) 0.007(2) 0.024(3) 0.002(2)
C7 0.027(2) 0.023(2) 0.037(3) 0.007(2) 0.012(2) 0.0067(19)
C8 0.040(3) 0.037(3) 0.028(3) 0.022(2) 0.006(2) 0.020(3)
C9 0.028(3) 0.023(2) 0.023(2) 0.0084(18) 0.005(2) 0.0075(19)
C10 0.037(3) 0.023(2) 0.028(3) 0.014(2) 0.011(2) 0.009(2)
C11 0.046(3) 0.036(3) 0.021(2) 0.009(2) 0.008(2) 0.024(3)
C12 0.025(2) 0.031(3) 0.036(3) 0.007(2) 0.002(2) 0.013(2)
C13 0.025(3) 0.020(2) 0.034(3) 0.002(2) 0.002(2) 0.006(2)
C14 0.0183(18) 0.0160(13) 0.023(2) 0.0095(15) 0.0054(14) 0.0083(13)
C15 0.019(2) 0.0181(16) 0.034(2) 0.0154(16) 0.0006(17) 0.0065(16)
C16 0.029(2) 0.020(2) 0.036(2) 0.0107(18) -0.001(2) 0.0115(19)
C17 0.040(3) 0.018(2) 0.048(3) 0.009(2) -0.007(2) 0.009(2)
C18 0.041(3) 0.019(2) 0.061(3) 0.019(2) -0.012(2) -0.001(2)
C19 0.037(3) 0.035(3) 0.053(3) 0.031(2) -0.001(2) -0.002(2)
C20 0.030(3) 0.030(2) 0.037(3) 0.022(2) 0.003(2) 0.005(2)
C21 0.017(2) 0.027(3) 0.028(3) 0.010(2) 0.0005(18) 0.0056(18)
C22 0.026(3) 0.022(2) 0.022(2) 0.0049(18) -0.0020(18) 0.006(2)
C23 0.027(3) 0.025(2) 0.027(3) 0.009(2) 0.000(2) 0.013(2)
C24 0.036(3) 0.028(2) 0.028(3) 0.012(2) 0.004(2) 0.020(2)
C25 0.054(3) 0.037(3) 0.026(2) 0.021(2) 0.014(2) 0.025(3)
C26 0.026(2) 0.032(2) 0.031(3) 0.013(2) -0.0032(19) 0.0140(19)
C27 0.0202(17) 0.0232(19) 0.022(2) 0.0043(18) 0.0041(16) 0.0105(15)
C28 0.0230(18) 0.030(2) 0.024(2) 0.004(2) 0.0034(19) 0.0138(17)
C29 0.0211(19) 0.045(2) 0.027(2) 0.000(2) 0.003(2) 0.0147(17)
C30 0.0208(19) 0.040(2) 0.032(3) -0.002(2) 0.007(2) 0.0017(17)
C31 0.0293(19) 0.027(2) 0.035(3) 0.004(2) 0.013(2) 0.0027(18)
C32 0.0245(19) 0.025(2) 0.025(2) 0.0074(19) 0.0091(19) 0.0092(16)
C33 0.021(2) 0.017(2) 0.0205(17) 0.0082(16) 0.0048(15) 0.0074(16)
C34 0.023(2) 0.022(2) 0.0236(18) 0.0104(18) 0.0059(17) 0.0110(18)
C35 0.036(3) 0.026(2) 0.0223(19) 0.0097(19) 0.0123(18) 0.0146(19)
C36 0.052(3) 0.030(3) 0.0203(19) 0.0129(19) 0.009(2) 0.020(2)
C37 0.055(3) 0.031(3) 0.0242(19) 0.012(2) 0.005(2) 0.026(2)
C38 0.039(3) 0.025(2) 0.0225(19) 0.0095(18) 0.0069(19) 0.021(2)
C39 0.021(2) 0.0205(17) 0.0201(18) 0.0081(15) 0.0039(15) 0.0115(15)
C40 0.030(2) 0.0195(19) 0.022(2) 0.0060(16) 0.0009(17) 0.0139(17)
C41 0.042(3) 0.0281(19) 0.029(2) 0.0140(18) 0.0019(19) 0.0191(18)
C42 0.042(3) 0.022(2) 0.035(2) 0.0162(18) 0.0077(18) 0.0158(18)
C43 0.027(2) 0.0174(19) 0.027(2) 0.0065(16) 0.0072(17) 0.0120(17)
C44 0.023(2) 0.0202(18) 0.0200(19) 0.0083(16) 0.0052(16) 0.0122(16)
B1 0.0215(19) 0.0183(19) 0.0215(19) 0.0079(17) 0.0046(17) 0.0116(15)
F1 0.0332(17) 0.0353(16) 0.0400(18) 0.0105(15) 0.0019(14) 0.0235(14)
F2 0.0282(17) 0.075(3) 0.0397(19) 0.0057(18) -0.0001(15) 0.0311(18)
F3 0.0231(15) 0.056(2) 0.047(2) 0.0014(18) 0.0121(15) -0.0007(15)
F4 0.047(2) 0.0282(17) 0.051(2) 0.0118(16) 0.0250(17) 0.0009(15)
F5 0.0338(16) 0.0252(16) 0.0390(17) 0.0175(14) 0.0178(14) 0.0148(13)
F6 0.0331(16) 0.0303(16) 0.0267(15) 0.0082(13) 0.0085(12) 0.0225(13)
F7 0.0456(19) 0.0376(18) 0.0269(15) 0.0111(14) 0.0188(14) 0.0219(15)
F8 0.090(3) 0.054(2) 0.0221(15) 0.0208(16) 0.0138(17) 0.039(2)
F9 0.095(3) 0.057(2) 0.0316(18) 0.0193(17) 0.0029(18) 0.056(2)
F10 0.058(2) 0.0366(18) 0.0240(15) 0.0057(14) 0.0030(14) 0.0367(17)
F11 0.0373(17) 0.0241(15) 0.0241(15) 0.0075(12) -0.0066(12) 0.0100(13)
F12 0.064(2) 0.043(2) 0.0354(17) 0.0233(16) -0.0027(16) 0.0267(18)
F13 0.063(2) 0.0286(16) 0.049(2) 0.0250(16) 0.0130(17) 0.0212(16)
F14 0.0370(17) 0.0171(14) 0.0364(17) 0.0068(13) 0.0052(13) 0.0073(12)
F15 0.0262(15) 0.0267(15) 0.0231(14) 0.0099(12) 0.0008(11) 0.0107(13)
C1S 0.064(3) 0.046(3) 0.045(3) 0.029(3) 0.028(3) 0.038(3)
C2S 0.064(3) 0.038(3) 0.043(3) 0.023(3) 0.016(3) 0.026(3)
C3S 0.054(3) 0.041(3) 0.052(4) 0.033(3) 0.020(3) 0.025(3)
C4S 0.045(7) 0.082(9) 0.019(5) 0.009(6) 0.023(5) 0.006(6)
C5S 0.032(5) 0.051(6) 0.018(5) -0.002(4) 0.005(4) -0.021(4)
C6S 0.035(5) 0.049(6) 0.002(4) -0.006(4) 0.003(4) -0.021(4)
C7S 0.049(4) 0.055(4) 0.062(5) 0.019(4) 0.014(5) 0.027(3)
C8S 0.052(4) 0.053(4) 0.062(5) 0.024(4) 0.023(4) 0.025(4)
C9S 0.053(4) 0.064(4) 0.066(6) 0.019(5) 0.028(5) 0.021(4)
C10S 0.049(4) 0.070(5) 0.064(5) 0.018(4) 0.020(4) 0.026(3)
C11S 0.051(5) 0.067(4) 0.059(5) 0.022(4) 0.016(5) 0.031(4)
C12S 0.050(4) 0.056(4) 0.060(5) 0.024(4) 0.011(4) 0.031(4)
C7T 0.053(5) 0.061(4) 0.058(5) 0.023(4) 0.018(4) 0.027(4)
C8T 0.047(4) 0.056(4) 0.065(5) 0.021(4) 0.015(4) 0.025(4)
C9T 0.035(5) 0.056(5) 0.073(6) 0.032(5) 0.008(4) 0.019(4)
C10T 0.040(5) 0.053(5) 0.063(6) 0.025(4) 0.015(4) 0.017(4)
C11T 0.049(5) 0.057(5) 0.059(5) 0.026(4) 0.018(4) 0.026(4)
C12T 0.053(5) 0.062(4) 0.057(5) 0.027(4) 0.019(4) 0.029(4)

loop_
_geom_bond_atom_site_label_1
_geom_bond_atom_site_label_2
_geom_bond_distance
_geom_bond_site_symmetry_2
_geom_bond_publ_flag
U1 O2 1.770(3) . ?
U1 O1 1.898(3) . ?
U1 N1 2.340(4) . ?
U1 N4 2.360(4) . ?
U1 N3 2.377(4) . ?
U1 N2 2.406(4) . ?
U1 C1 2.749(4) . ?
U1 C14 2.759(5) . ?
O1 B1 1.545(6) . ?
N1 C1 1.331(6) . ?
N1 Si1 1.768(4) . ?
N2 C1 1.335(6) . ?
N2 Si2 1.775(4) . ?
N3 C14 1.343(6) . ?
N3 Si3 1.769(4) . ?
N4 C14 1.321(6) . ?
N4 Si4 1.769(4) . ?
Si1 C9 1.855(5) . ?
Si1 C10 1.857(5) . ?
Si1 C8 1.858(5) . ?
Si2 C11 1.852(5) . ?
Si2 C12 1.858(5) . ?
Si2 C13 1.860(5) . ?
Si3 C23 1.864(5) . ?
Si3 C22 1.865(5) . ?
Si3 C21 1.867(5) . ?
Si4 C25 1.853(5) . ?
Si4 C24 1.858(5) . ?
Si4 C26 1.857(5) . ?
C1 C2 1.506(6) . ?
C2 C7 1.390(7) . ?
C2 C3 1.395(7) . ?
C3 C4 1.375(7) . ?
C3 H3 0.9300 . ?
C4 C5 1.381(9) . ?
C4 H4 0.9300 . ?
C5 C6 1.389(10) . ?
C5 H5 0.9300 . ?
C6 C7 1.388(8) . ?
C6 H6 0.9300 . ?
C7 H7 0.9300 . ?
C8 H8A 0.9600 . ?
C8 H8B 0.9600 . ?
C8 H8C 0.9600 . ?
C9 H9A 0.9600 . ?
C9 H9B 0.9600 . ?
C9 H9C 0.9600 . ?
C10 H10A 0.9600 . ?
C10 H10B 0.9600 . ?
C10 H10C 0.9600 . ?
C11 H11A 0.9600 . ?
C11 H11B 0.9600 . ?
C11 H11C 0.9600 . ?
C12 H12A 0.9600 . ?
C12 H12B 0.9600 . ?
C12 H12C 0.9600 . ?
C13 H13A 0.9600 . ?
C13 H13B 0.9600 . ?
C13 H13C 0.9600 . ?
C14 C15 1.502(6) . ?
C15 C16 1.387(7) . ?
C15 C20 1.394(7) . ?
C16 C17 1.393(7) . ?
C16 H16 0.9300 . ?
C17 C18 1.363(9) . ?
C17 H17 0.9300 . ?
C18 C19 1.393(10) . ?
C18 H18 0.9300 . ?
C19 C20 1.382(8) . ?
C19 H19 0.9300 . ?
C20 H20 0.9300 . ?
C21 H21A 0.9600 . ?
C21 H21B 0.9600 . ?
C21 H21C 0.9600 . ?
C22 H22A 0.9600 . ?
C22 H22B 0.9600 . ?
C22 H22C 0.9600 . ?
C23 H23A 0.9600 . ?
C23 H23B 0.9600 . ?
C23 H23C 0.9600 . ?
C24 H24A 0.9600 . ?
C24 H24B 0.9600 . ?
C24 H24C 0.9600 . ?
C25 H25A 0.9600 . ?
C25 H25B 0.9600 . ?
C25 H25C 0.9600 . ?
C26 H26A 0.9600 . ?
C26 H26B 0.9600 . ?
C26 H26C 0.9600 . ?
C27 C28 1.387(7) . ?
C27 C32 1.392(7) . ?
C27 B1 1.641(7) . ?
C28 F1 1.344(6) . ?
C28 C29 1.388(7) . ?
C29 F2 1.346(6) . ?
C29 C30 1.382(9) . ?
C30 F3 1.337(6) . ?
C30 C31 1.361(9) . ?
C31 F4 1.353(7) . ?
C31 C32 1.397(7) . ?
C32 F5 1.344(6) . ?
C33 C34 1.378(7) . ?
C33 C38 1.390(7) . ?
C33 B1 1.629(7) . ?
C34 F6 1.353(5) . ?
C34 C35 1.381(7) . ?
C35 F7 1.343(6) . ?
C35 C36 1.368(8) . ?
C36 F8 1.341(6) . ?
C36 C37 1.382(8) . ?
C37 F9 1.346(6) . ?
C37 C38 1.377(7) . ?
C38 F10 1.362(6) . ?
C39 C44 1.388(7) . ?
C39 C40 1.405(6) . ?
C39 B1 1.649(7) . ?
C40 F11 1.345(6) . ?
C40 C41 1.384(7) . ?
C41 F12 1.349(6) . ?
C41 C42 1.364(8) . ?
C42 F13 1.347(6) . ?
C42 C43 1.378(7) . ?
C43 F14 1.346(6) . ?
C43 C44 1.372(7) . ?
C44 F15 1.351(5) . ?
C1S C2S 1.378(9) . ?
C1S C3S 1.386(9) 2_556 ?
C1S H1S 0.9300 . ?
C2S C3S 1.388(9) . ?
C2S H2S 0.9300 . ?
C3S C1S 1.386(9) 2_556 ?
C3S H3S 0.9300 . ?
C4S C5S 1.35(2) . ?
C4S H4S1 0.9600 . ?
C4S H4S2 0.9600 . ?
C4S H4S3 0.9600 . ?
C5S C6S 1.44(2) . ?
C5S H5S1 0.9700 . ?
C5S H5S2 0.9700 . ?
C6S C6S 1.46(3) 2_667 ?
C6S H6S1 0.9700 . ?
C6S H6S2 0.9700 . ?
C7S C8S 1.3900 . ?
C7S C12S 1.3900 . ?
C7S H7S 0.9300 . ?
C8S C9S 1.3900 . ?
C8S H8S 0.9300 . ?
C9S C10S 1.3900 . ?
C9S H9S 0.9300 . ?
C10S C11S 1.3900 . ?
C10S H10S 0.9300 . ?
C11S C12S 1.3900 . ?
C11S H11S 0.9300 . ?
C12S H12S 0.9300 . ?
C7T C8T 1.3900 . ?
C7T C12T 1.3900 . ?
C7T H7T 0.9300 . ?
C8T C9T 1.3900 . ?
C8T H8T 0.9300 . ?
C9T C10T 1.3900 . ?
C9T H9T 0.9300 . ?
C10T C11T 1.3900 . ?
C10T H10T 0.9300 . ?
C11T C12T 1.3900 . ?
C11T H11T 0.9300 . ?
C12T H12T 0.9300 . ?
